data_4312486
loop_
_publ_author_name
'Xian-He Bu'
'Ya-Bo Xie'
'Jian-Rong Li'
'Ruo-Hua Zhang'

_publ_section_title
;
 Adjusting the Frameworks of Silver(I) Complexes with New Pyridyl
 Thioethers by Varying the Chain Lengths of Ligand Spacers, Solvents, and
 Counteranions
;
_journal_name_full 'Inorganic Chemistry'
_journal_page_first 7422
_journal_page_last 7430
_journal_paper_doi 10.1021/ic034454j
_journal_volume 42
_journal_year 2003
_chemical_formula_sum 'C16 H19 Ag Cl4 N2 O4 S2'
_chemical_formula_weight 617.12
_chemical_name_systematic
; 
 ? 
;
_space_group_IT_number 15
_symmetry_cell_setting monoclinic
_symmetry_space_group_name_Hall '-C 2yc'
_symmetry_space_group_name_H-M 'C 1 2/c 1'
_atom_sites_solution_hydrogens geom
_atom_sites_solution_primary direct
_atom_sites_solution_secondary difmap
_audit_creation_method SHELXL-97
_cell_angle_alpha 90.00
_cell_angle_beta 97.892(8)
_cell_angle_gamma 90.00
_cell_formula_units_Z 8
_cell_length_a 15.806(6)
_cell_length_b 16.243(6)
_cell_length_c 19.028(7)
_cell_measurement_reflns_used 528
_cell_measurement_temperature 293(2)
_cell_measurement_theta_max 17.21
_cell_measurement_theta_min 2.51
_cell_volume 4839(3)
_computing_cell_refinement 'Bruker SMART'
_computing_data_collection 'Bruker SMART'
_computing_data_reduction 'Bruker SAINT'
_computing_molecular_graphics 'Bruker SHELXTL'
_computing_publication_material 'Bruker SHELXTL'
_computing_structure_refinement 'SHELXL-97 (Sheldrick, 1997)'
_computing_structure_solution 'SHELXS-97 (Sheldrick, 1990)'
_diffrn_ambient_temperature 293(2)
_diffrn_measured_fraction_theta_full 1.000
_diffrn_measured_fraction_theta_max 1.000
_diffrn_measurement_device_type 'CCD area detector'
_diffrn_measurement_method 'phi and omega scans'
_diffrn_radiation_monochromator graphite
_diffrn_radiation_source 'fine-focus sealed tube'
_diffrn_radiation_type MoK\a
_diffrn_radiation_wavelength 0.71073
_diffrn_reflns_av_R_equivalents 0.1291
_diffrn_reflns_av_sigmaI/netI 0.1582
_diffrn_reflns_limit_h_max 18
_diffrn_reflns_limit_h_min -16
_diffrn_reflns_limit_k_max 12
_diffrn_reflns_limit_k_min -19
_diffrn_reflns_limit_l_max 22
_diffrn_reflns_limit_l_min -19
_diffrn_reflns_number 12356
_diffrn_reflns_theta_full 25.00
_diffrn_reflns_theta_max 25.00
_diffrn_reflns_theta_min 1.81
_exptl_absorpt_coefficient_mu 1.472
_exptl_absorpt_correction_T_max 1.000000
_exptl_absorpt_correction_T_min 0.752614
_exptl_absorpt_correction_type multi-scan
_exptl_absorpt_process_details SADABS
_exptl_crystal_density_diffrn 1.694
_exptl_crystal_density_meas 0
_exptl_crystal_density_method 'not measured'
_exptl_crystal_F_000 2464
_exptl_crystal_size_max 0.24
_exptl_crystal_size_mid 0.20
_exptl_crystal_size_min 0.16
_refine_diff_density_max 0.411
_refine_diff_density_min -0.329
_refine_diff_density_rms 0.067
_refine_ls_extinction_method none
_refine_ls_goodness_of_fit_ref 0.937
_refine_ls_hydrogen_treatment mixed
_refine_ls_matrix_type full
_refine_ls_number_parameters 300
_refine_ls_number_reflns 4279
_refine_ls_number_restraints 94
_refine_ls_restrained_S_all 0.958
_refine_ls_R_factor_all 0.2229
_refine_ls_R_factor_gt 0.0621
_refine_ls_shift/su_max 0.000
_refine_ls_shift/su_mean 0.000
_refine_ls_structure_factor_coef Fsqd
_refine_ls_weighting_details 'calc w=1/[\s^2^(Fo^2^)+(0.0462P)^2^+0.0000P] where P=(Fo^2^+2Fc^2^)/3'
_refine_ls_weighting_scheme calc
_refine_ls_wR_factor_gt 0.0978
_refine_ls_wR_factor_ref 0.1406
_reflns_number_gt 1489
_reflns_number_total 4279
_reflns_threshold_expression >2sigma(I)
_cod_data_source_file ic034454jsi20030429_113158.cif
_cod_data_source_block 021012d
_cod_depositor_comments
;
The following automatic conversions were performed:

'_symmetry_cell_setting' value 'Monoclinic' changed to 'monoclinic'
according to the built-in table from CIF Core dictionary named
'cif_core.dic' version 2.4.1 from
2010-06-29.

'_exptl_absorpt_correction_type' value 'MULTI-SCAN'
changed to 'multi-scan' according to the built-in table from CIF Core
dictionary named 'cif_core.dic' version 2.4.1 from 2010-06-29.

Automatic conversion script
Id: cif_fix_values 1646 2011-03-28 12:23:43Z adriana 
;
_cod_database_code 4312486

loop_
_symmetry_equiv_pos_as_xyz
'x, y, z'
'-x, y, -z+1/2'
'x+1/2, y+1/2, z'
'-x+1/2, y+1/2, -z+1/2'
'-x, -y, -z'
'x, -y, z-1/2'
'-x+1/2, -y+1/2, -z'
'x+1/2, -y+1/2, z-1/2'

loop_
_atom_site_label
_atom_site_type_symbol
_atom_site_fract_x
_atom_site_fract_y
_atom_site_fract_z
_atom_site_U_iso_or_equiv
_atom_site_adp_type
_atom_site_occupancy
_atom_site_symmetry_multiplicity
_atom_site_calc_flag
_atom_site_refinement_flags
_atom_site_disorder_assembly
_atom_site_disorder_group
Ag1 Ag 0.18885(5) 0.19910(5) 0.57714(4) 0.0860(3) Uani 1 1 d . . .
S1 S 0.12642(15) 0.31319(15) 0.44340(11) 0.0769(7) Uani 1 1 d . . .
S2 S 0.09923(18) 0.08730(17) 0.45041(13) 0.0987(9) Uani 1 1 d . . .
N1 N 0.1795(5) 0.3325(4) 0.5766(5) 0.073(2) Uani 1 1 d . . .
N2 N 0.1720(5) 0.0656(4) 0.5790(5) 0.069(2) Uani 1 1 d . . .
C1 C 0.1513(5) 0.3772(6) 0.5182(4) 0.064(3) Uani 1 1 d . . .
C2 C 0.1454(6) 0.4618(6) 0.5205(5) 0.082(3) Uani 1 1 d . . .
H2A H 0.1251 0.4910 0.4796 0.099 Uiso 1 1 calc R . .
C3 C 0.1693(6) 0.5024(6) 0.5823(6) 0.097(3) Uani 1 1 d . . .
H3A H 0.1661 0.5595 0.5839 0.116 Uiso 1 1 calc R . .
C4 C 0.1987(7) 0.4577(7) 0.6432(5) 0.096(3) Uani 1 1 d . . .
H4A H 0.2157 0.4837 0.6864 0.115 Uiso 1 1 calc R . .
C5 C 0.2015(6) 0.3744(7) 0.6367(5) 0.087(3) Uani 1 1 d . . .
H5A H 0.2202 0.3442 0.6774 0.105 Uiso 1 1 calc R . .
C6 C 0.0731(5) 0.3813(5) 0.3767(4) 0.077(3) Uani 1 1 d . . .
H6A H 0.0279 0.4111 0.3954 0.093 Uiso 1 1 calc R . .
H6B H 0.1134 0.4210 0.3624 0.093 Uiso 1 1 calc R . .
C7 C 0.0360(5) 0.3291(5) 0.3136(4) 0.075(3) Uani 1 1 d . . .
H7A H -0.0091 0.2945 0.3271 0.090 Uiso 1 1 calc R . .
H7B H 0.0802 0.2934 0.2999 0.090 Uiso 1 1 calc R . .
C8 C 0.0000 0.3830(8) 0.2500 0.081(4) Uani 1 2 d S . .
H8A H -0.0449 0.4180 0.2633 0.097 Uiso 1 1 d R . .
C9 C 0.1385(6) 0.0223(7) 0.5204(5) 0.081(3) Uani 1 1 d . . .
C10 C 0.1377(7) -0.0624(7) 0.5198(5) 0.097(3) Uani 1 1 d . . .
H10A H 0.1141 -0.0905 0.4793 0.117 Uiso 1 1 calc R . .
C11 C 0.1712(7) -0.1042(6) 0.5779(6) 0.110(4) Uani 1 1 d . . .
H11A H 0.1720 -0.1614 0.5776 0.132 Uiso 1 1 calc R . .
C12 C 0.2040(7) -0.0617(8) 0.6373(6) 0.114(4) Uani 1 1 d . . .
H12A H 0.2257 -0.0896 0.6785 0.137 Uiso 1 1 calc R . .
C13 C 0.2044(6) 0.0218(7) 0.6356(6) 0.095(3) Uani 1 1 d . . .
H13A H 0.2285 0.0499 0.6760 0.114 Uiso 1 1 calc R . .
C14 C 0.0628(6) 0.0176(6) 0.3793(4) 0.088(3) Uani 1 1 d . . .
H14A H 0.1089 -0.0185 0.3701 0.105 Uiso 1 1 calc R . .
H14B H 0.0162 -0.0159 0.3917 0.105 Uiso 1 1 calc R . .
C15 C 0.0329(6) 0.0692(6) 0.3143(4) 0.097(3) Uani 1 1 d . . .
H15A H 0.0799 0.1029 0.3030 0.116 Uiso 1 1 calc R . .
H15B H -0.0124 0.1057 0.3246 0.116 Uiso 1 1 calc R . .
C16 C 0.0000 0.0153(9) 0.2500 0.100(5) Uani 1 2 d S . .
H16A H -0.0458 -0.0198 0.2616 0.120 Uiso 1 1 d R . .
Cl1 Cl 0.2523(2) 0.1953(2) 0.79046(15) 0.0949(8) Uani 1 1 d D . .
O1 O 0.1899(7) 0.1351(7) 0.8032(8) 0.125(6) Uani 0.571(13) 1 d PD A 1
O2 O 0.3257(7) 0.1882(9) 0.8375(7) 0.131(7) Uani 0.571(13) 1 d PD A 1
O3 O 0.2127(9) 0.2745(6) 0.7963(7) 0.117(6) Uani 0.571(13) 1 d PD A 1
O4 O 0.2658(9) 0.1884(9) 0.7185(5) 0.125(6) Uani 0.571(13) 1 d PD A 1
O1' O 0.3072(9) 0.1264(8) 0.7779(9) 0.102(7) Uani 0.429(13) 1 d PD A 2
O2' O 0.3060(13) 0.2662(8) 0.7848(12) 0.178(11) Uani 0.429(13) 1 d PD A 2
O3' O 0.2329(14) 0.1888(14) 0.8589(7) 0.184(14) Uani 0.429(13) 1 d PD A 2
O4' O 0.1842(11) 0.1969(15) 0.7370(10) 0.214(15) Uani 0.429(13) 1 d PD A 2
C17 C 0.5695(7) 0.2071(7) 0.3826(7) 0.131(4) Uani 1 1 d . . .
H17A H 0.6212 0.2204 0.3619 0.157 Uiso 1 1 calc R . .
Cl2 Cl 0.4939(3) 0.2808(3) 0.3582(3) 0.239(3) Uani 1 1 d . . .
Cl3 Cl 0.5349(2) 0.1107(2) 0.3547(2) 0.1928(17) Uani 1 1 d . . .
Cl4 Cl 0.5939(4) 0.2042(3) 0.4733(3) 0.249(2) Uani 1 1 d . . .

loop_
_atom_site_aniso_label
_atom_site_aniso_U_11
_atom_site_aniso_U_22
_atom_site_aniso_U_33
_atom_site_aniso_U_23
_atom_site_aniso_U_13
_atom_site_aniso_U_12
Ag1 0.1222(7) 0.0594(5) 0.0732(5) -0.0024(5) 0.0015(4) -0.0016(6)
S1 0.1019(18) 0.0603(17) 0.0645(14) -0.0031(14) -0.0032(13) 0.0013(15)
S2 0.140(2) 0.0624(18) 0.0825(18) -0.0009(16) -0.0232(17) -0.0093(18)
N1 0.106(6) 0.052(5) 0.057(5) -0.011(5) 0.002(4) 0.004(5)
N2 0.085(6) 0.057(5) 0.064(5) 0.000(5) 0.002(4) -0.011(5)
C1 0.073(6) 0.062(7) 0.053(6) -0.001(5) -0.002(5) -0.007(5)
C2 0.128(9) 0.038(6) 0.078(8) 0.001(6) 0.004(6) -0.005(6)
C3 0.156(10) 0.049(6) 0.084(8) -0.026(8) 0.009(7) 0.001(7)
C4 0.163(10) 0.069(8) 0.051(7) -0.012(6) -0.007(7) 0.002(8)
C5 0.132(9) 0.061(8) 0.067(7) -0.007(6) 0.005(6) -0.003(7)
C6 0.094(7) 0.067(7) 0.066(6) 0.000(5) -0.006(5) 0.007(6)
C7 0.073(6) 0.070(7) 0.077(6) 0.000(6) -0.008(5) -0.002(5)
C8 0.091(10) 0.063(9) 0.081(9) 0.000 -0.013(8) 0.000
C9 0.096(8) 0.070(8) 0.072(7) 0.008(7) -0.004(6) -0.014(7)
C10 0.139(10) 0.060(8) 0.082(8) 0.011(7) -0.021(7) -0.012(7)
C11 0.177(11) 0.050(7) 0.092(8) -0.006(8) -0.016(8) -0.001(8)
C12 0.172(11) 0.075(9) 0.086(9) 0.016(7) -0.020(8) -0.005(8)
C13 0.129(9) 0.070(8) 0.079(8) 0.004(7) -0.013(7) 0.006(7)
C14 0.115(8) 0.061(7) 0.080(7) 0.005(6) -0.013(6) -0.012(6)
C15 0.122(8) 0.083(8) 0.077(7) 0.003(7) -0.013(6) -0.011(7)
C16 0.124(12) 0.095(12) 0.073(10) 0.000 -0.012(9) 0.000
Cl1 0.122(3) 0.078(2) 0.084(2) -0.002(2) 0.012(2) 0.017(2)
O1 0.148(13) 0.091(11) 0.138(15) 0.039(10) 0.024(11) -0.012(10)
O2 0.115(11) 0.156(17) 0.110(11) 0.042(13) -0.031(10) -0.009(11)
O3 0.157(14) 0.069(10) 0.138(12) -0.004(8) 0.063(11) 0.022(9)
O4 0.146(13) 0.164(15) 0.062(9) -0.015(10) 0.005(8) 0.018(13)
O1' 0.128(15) 0.065(12) 0.115(16) -0.011(11) 0.021(12) 0.009(11)
O2' 0.27(3) 0.062(14) 0.19(2) -0.003(15) 0.03(2) 0.014(17)
O3' 0.21(3) 0.27(3) 0.079(14) 0.014(17) 0.044(15) 0.14(3)
O4' 0.13(2) 0.32(4) 0.17(2) 0.01(3) -0.074(19) 0.06(2)
C17 0.124(9) 0.090(9) 0.183(13) -0.004(9) 0.039(8) -0.017(9)
Cl2 0.165(3) 0.123(4) 0.451(8) 0.065(4) 0.125(4) 0.022(3)
Cl3 0.213(4) 0.100(3) 0.251(4) -0.019(3) -0.020(3) -0.010(3)
Cl4 0.403(7) 0.174(4) 0.181(4) -0.022(4) 0.080(5) -0.068(5)

loop_
_atom_type_symbol
_atom_type_description
_atom_type_scat_dispersion_real
_atom_type_scat_dispersion_imag
_atom_type_scat_source
C C 0.0033 0.0016 'International Tables Vol C Tables 4.2.6.8 and 6.1.1.4'
H H 0.0000 0.0000 'International Tables Vol C Tables 4.2.6.8 and 6.1.1.4'
N N 0.0061 0.0033 'International Tables Vol C Tables 4.2.6.8 and 6.1.1.4'
O O 0.0106 0.0060 'International Tables Vol C Tables 4.2.6.8 and 6.1.1.4'
S S 0.1246 0.1234 'International Tables Vol C Tables 4.2.6.8 and 6.1.1.4'
Cl Cl 0.1484 0.1585 'International Tables Vol C Tables 4.2.6.8 and 6.1.1.4'
Ag Ag -0.8971 1.1015 'International Tables Vol C Tables 4.2.6.8 and 6.1.1.4'

loop_
_geom_angle_atom_site_label_1
_geom_angle_atom_site_label_2
_geom_angle_atom_site_label_3
_geom_angle
_geom_angle_site_symmetry_1
_geom_angle_site_symmetry_3
_geom_angle_publ_flag
N1 Ag1 N2 169.0(2) . . ?
C1 S1 C6 103.7(4) . . ?
C9 S2 C14 103.7(5) . . ?
C5 N1 C1 116.6(7) . . ?
C5 N1 Ag1 119.7(7) . . ?
C1 N1 Ag1 123.7(6) . . ?
C13 N2 C9 116.7(8) . . ?
C13 N2 Ag1 120.6(7) . . ?
C9 N2 Ag1 122.2(7) . . ?
N1 C1 C2 121.7(8) . . ?
N1 C1 S1 111.0(7) . . ?
C2 C1 S1 127.2(8) . . ?
C3 C2 C1 120.0(9) . . ?
C3 C2 H2A 120.0 . . ?
C1 C2 H2A 120.0 . . ?
C2 C3 C4 119.3(9) . . ?
C2 C3 H3A 120.3 . . ?
C4 C3 H3A 120.3 . . ?
C5 C4 C3 117.0(9) . . ?
C5 C4 H4A 121.5 . . ?
C3 C4 H4A 121.5 . . ?
N1 C5 C4 125.3(9) . . ?
N1 C5 H5A 117.3 . . ?
C4 C5 H5A 117.3 . . ?
C7 C6 S1 107.8(6) . . ?
C7 C6 H6A 110.1 . . ?
S1 C6 H6A 110.1 . . ?
C7 C6 H6B 110.1 . . ?
S1 C6 H6B 110.1 . . ?
H6A C6 H6B 108.5 . . ?
C6 C7 C8 111.4(7) . . ?
C6 C7 H7A 109.3 . . ?
C8 C7 H7A 109.3 . . ?
C6 C7 H7B 109.3 . . ?
C8 C7 H7B 109.3 . . ?
H7A C7 H7B 108.0 . . ?
C7 C8 C7 110.6(10) . 2 ?
C7 C8 H8A 109.5 . . ?
C7 C8 H8A 109.5 2 . ?
N2 C9 C10 121.6(8) . . ?
N2 C9 S2 111.8(8) . . ?
C10 C9 S2 126.6(9) . . ?
C11 C10 C9 119.8(9) . . ?
C11 C10 H10A 120.1 . . ?
C9 C10 H10A 120.1 . . ?
C10 C11 C12 119.2(10) . . ?
C10 C11 H11A 120.4 . . ?
C12 C11 H11A 120.4 . . ?
C13 C12 C11 119.2(10) . . ?
C13 C12 H12A 120.4 . . ?
C11 C12 H12A 120.4 . . ?
N2 C13 C12 123.4(10) . . ?
N2 C13 H13A 118.3 . . ?
C12 C13 H13A 118.3 . . ?
C15 C14 S2 107.4(6) . . ?
C15 C14 H14A 110.2 . . ?
S2 C14 H14A 110.2 . . ?
C15 C14 H14B 110.2 . . ?
S2 C14 H14B 110.2 . . ?
H14A C14 H14B 108.5 . . ?
C14 C15 C16 111.7(8) . . ?
C14 C15 H15A 109.3 . . ?
C16 C15 H15A 109.3 . . ?
C14 C15 H15B 109.3 . . ?
C16 C15 H15B 109.3 . . ?
H15A C15 H15B 107.9 . . ?
C15 C16 C15 110.5(12) . 2 ?
C15 C16 H16A 109.5 . . ?
C15 C16 H16A 109.5 2 . ?
O2 Cl1 O4' 172.5(10) . . ?
O2 Cl1 O3' 69.9(9) . . ?
O4' Cl1 O3' 116.5(10) . . ?
O2 Cl1 O4 113.5(7) . . ?
O4' Cl1 O4 59.6(9) . . ?
O3' Cl1 O4 170.3(11) . . ?
O2 Cl1 O1 111.9(7) . . ?
O4' Cl1 O1 69.6(10) . . ?
O3' Cl1 O1 62.7(10) . . ?
O4 Cl1 O1 108.0(7) . . ?
O2 Cl1 O3 111.2(8) . . ?
O4' Cl1 O3 74.7(10) . . ?
O3' Cl1 O3 80.8(9) . . ?
O4 Cl1 O3 105.6(7) . . ?
O1 Cl1 O3 106.2(7) . . ?
O2 Cl1 O2' 70.2(9) . . ?
O4' Cl1 O2' 109.7(10) . . ?
O3' Cl1 O2' 109.8(10) . . ?
O4 Cl1 O2' 79.8(10) . . ?
O1 Cl1 O2' 169.2(9) . . ?
O3 Cl1 O2' 63.8(8) . . ?
O2 Cl1 O1' 64.7(8) . . ?
O4' Cl1 O1' 108.5(9) . . ?
O3' Cl1 O1' 108.1(8) . . ?
O4 Cl1 O1' 67.0(8) . . ?
O1 Cl1 O1' 86.8(7) . . ?
O3 Cl1 O1' 166.8(7) . . ?
O2' Cl1 O1' 103.4(8) . . ?
Cl2 C17 Cl4 110.2(8) . . ?
Cl2 C17 Cl3 111.9(7) . . ?
Cl4 C17 Cl3 107.7(7) . . ?
Cl2 C17 H17A 109.0 . . ?
Cl4 C17 H17A 109.0 . . ?
Cl3 C17 H17A 109.0 . . ?

loop_
_geom_bond_atom_site_label_1
_geom_bond_atom_site_label_2
_geom_bond_distance
_geom_bond_site_symmetry_2
_geom_bond_publ_flag
Ag1 N1 2.172(7) . ?
Ag1 N2 2.186(7) . ?
S1 C1 1.763(8) . ?
S1 C6 1.803(8) . ?
S2 C9 1.745(9) . ?
S2 C14 1.797(8) . ?
N1 C5 1.335(10) . ?
N1 C1 1.351(9) . ?
N2 C13 1.332(10) . ?
N2 C9 1.362(10) . ?
C1 C2 1.378(11) . ?
C2 C3 1.356(11) . ?
C2 H2A 0.9300 . ?
C3 C4 1.393(12) . ?
C3 H3A 0.9300 . ?
C4 C5 1.360(11) . ?
C4 H4A 0.9300 . ?
C5 H5A 0.9300 . ?
C6 C7 1.521(10) . ?
C6 H6A 0.9700 . ?
C6 H6B 0.9700 . ?
C7 C8 1.538(10) . ?
C7 H7A 0.9700 . ?
C7 H7B 0.9700 . ?
C8 C7 1.538(10) 2 ?
C8 H8A 0.9700 . ?
C9 C10 1.376(11) . ?
C10 C11 1.342(11) . ?
C10 H10A 0.9300 . ?
C11 C12 1.365(12) . ?
C11 H11A 0.9300 . ?
C12 C13 1.356(12) . ?
C12 H12A 0.9300 . ?
C13 H13A 0.9300 . ?
C14 C15 1.514(10) . ?
C14 H14A 0.9700 . ?
C14 H14B 0.9700 . ?
C15 C16 1.536(11) . ?
C15 H15A 0.9700 . ?
C15 H15B 0.9700 . ?
C16 C15 1.536(11) 2 ?
C16 H16A 0.9700 . ?
Cl1 O2 1.369(8) . ?
Cl1 O4' 1.376(10) . ?
Cl1 O3' 1.381(10) . ?
Cl1 O4 1.418(9) . ?
Cl1 O1 1.433(9) . ?
Cl1 O3 1.442(9) . ?
Cl1 O2' 1.445(12) . ?
Cl1 O1' 1.455(10) . ?
C17 Cl2 1.711(12) . ?
C17 Cl4 1.716(12) . ?
C17 Cl3 1.718(12) . ?
C17 H17A 0.9800 . ?

loop_
_geom_torsion_atom_site_label_1
_geom_torsion_atom_site_label_2
_geom_torsion_atom_site_label_3
_geom_torsion_atom_site_label_4
_geom_torsion
_geom_torsion_site_symmetry_1
_geom_torsion_site_symmetry_2
_geom_torsion_site_symmetry_3
_geom_torsion_site_symmetry_4
_geom_torsion_publ_flag
N2 Ag1 N1 C5 98.2(16) . . . . ?
N2 Ag1 N1 C1 -81.1(16) . . . . ?
N1 Ag1 N2 C13 -109.6(15) . . . . ?
N1 Ag1 N2 C9 79.2(16) . . . . ?
C5 N1 C1 C2 -0.1(13) . . . . ?
Ag1 N1 C1 C2 179.2(7) . . . . ?
C5 N1 C1 S1 179.2(7) . . . . ?
Ag1 N1 C1 S1 -1.6(9) . . . . ?
C6 S1 C1 N1 170.1(6) . . . . ?
C6 S1 C1 C2 -10.7(9) . . . . ?
N1 C1 C2 C3 0.9(15) . . . . ?
S1 C1 C2 C3 -178.2(7) . . . . ?
C1 C2 C3 C4 -0.7(16) . . . . ?
C2 C3 C4 C5 -0.1(16) . . . . ?
C1 N1 C5 C4 -0.9(16) . . . . ?
Ag1 N1 C5 C4 179.8(8) . . . . ?
C3 C4 C5 N1 1.0(18) . . . . ?
C1 S1 C6 C7 -170.9(6) . . . . ?
S1 C6 C7 C8 -172.2(4) . . . . ?
C6 C7 C8 C7 179.2(8) . . . 2 ?
C13 N2 C9 C10 0.4(14) . . . . ?
Ag1 N2 C9 C10 172.0(8) . . . . ?
C13 N2 C9 S2 -179.6(7) . . . . ?
Ag1 N2 C9 S2 -8.0(9) . . . . ?
C14 S2 C9 N2 177.9(7) . . . . ?
C14 S2 C9 C10 -2.1(11) . . . . ?
N2 C9 C10 C11 -0.6(17) . . . . ?
S2 C9 C10 C11 179.4(8) . . . . ?
C9 C10 C11 C12 1.4(18) . . . . ?
C10 C11 C12 C13 -2.0(19) . . . . ?
C9 N2 C13 C12 -1.2(16) . . . . ?
Ag1 N2 C13 C12 -172.8(9) . . . . ?
C11 C12 C13 N2 2.0(19) . . . . ?
C9 S2 C14 C15 -176.2(7) . . . . ?
S2 C14 C15 C16 -179.9(5) . . . . ?
C14 C15 C16 C15 178.0(9) . . . 2 ?
